data_7059228
loop_
_publ_author_name
'Custodio, Jean M. F.'
'Moura, Andrea F.'
'de Moraes, Manoel O.'
'Perez, Caridad N.'
'Napolitano, Hamilton B.'

_publ_section_title
;
 On the in silico and in vitro anticancer activity of sulfonamide
 chalcones: potential JNKK3 inhibitors
;
_journal_issue 8
_journal_name_full 'New Journal of Chemistry'
_journal_page_first 3294
_journal_page_last 3309
_journal_paper_doi 10.1039/C9NJ05612B
_journal_volume 44
_journal_year 2020
_chemical_formula_moiety 'C23 H21 N O4 S'
_chemical_formula_sum 'C23 H21 N O4 S'
_chemical_formula_weight 407.47
_space_group_crystal_system monoclinic
_space_group_IT_number 14
_space_group_name_Hall '-P 2ybc'
_space_group_name_H-M_alt 'P 1 21/c 1'
_atom_sites_solution_hydrogens mixed
_atom_sites_solution_primary direct
_audit_creation_date 2018-02-14
_audit_creation_method
;
Olex2 1.2
(compiled 2017.08.10 svn.r3458 for OlexSys, GUI svn.r5381)
;
_audit_update_record
;
2019-08-24 deposited with the CCDC.	2020-01-21 downloaded from the CCDC.
;
_cell_angle_alpha 90
_cell_angle_beta 90.963(5)
_cell_angle_gamma 90
_cell_formula_units_Z 4
_cell_length_a 8.8384(5)
_cell_length_b 26.6514(16)
_cell_length_c 8.7741(4)
_cell_measurement_reflns_used 17671
_cell_measurement_temperature 293.7(7)
_cell_measurement_theta_max 27.0210
_cell_measurement_theta_min 3.8790
_cell_volume 2066.50(19)
_computing_cell_refinement 'CrysAlisPro 1.171.38.46 (Rigaku OD, 2015)'
_computing_data_collection 'CrysAlisPro 1.171.38.46 (Rigaku OD, 2015)'
_computing_data_reduction 'CrysAlisPro 1.171.38.46 (Rigaku OD, 2015)'
_computing_molecular_graphics 'Olex2 (Dolomanov et al., 2009)'
_computing_publication_material 'Olex2 (Dolomanov et al., 2009)'
_computing_structure_refinement 'ShelXL (Sheldrick, 2015)'
_computing_structure_solution 'ShelXS (Sheldrick, 2008)'
_diffrn_ambient_environment air
_diffrn_ambient_temperature 293.7(7)
_diffrn_detector 'CCD plate'
_diffrn_detector_area_resol_mean 5.2923
_diffrn_detector_type AtlasS2
_diffrn_measured_fraction_theta_full 0.998
_diffrn_measured_fraction_theta_max 0.960
_diffrn_measurement_details
;
List of Runs (angles in degrees, time in seconds):

  # Type    Start    End  Width  t~exp~   \w     \q     \k     \f   Frames
#--------------------------------------------------------------------------
  1  \w     34.00  98.00   1.00    8.44    --   11.26-178.00  60.00   64
  2  \w     34.00  98.00   1.00    8.44    --   11.26-178.00 120.00   64
  3  \w     34.00  98.00   1.00    8.44    --   11.26-178.00  90.00   64
  4  \w    -40.00  62.00   1.00    8.44    --  -11.49  57.00-120.00  102
  5  \w    -84.00  17.00   1.00    8.44    --  -11.49 -57.00  90.00  101
  6  \w    -20.00  29.00   1.00    8.44    --  -11.49 -99.00-150.00   49
  7  \w    -65.00  44.00   1.00    8.44    --   11.26 -77.00 150.00  109
  8  \w    -17.00  84.00   1.00    8.44    --   11.26  57.00 -90.00  101
  9  \w    -20.00  29.00   1.00    8.44    --  -11.49 -99.00 -30.00   49
 10  \w    -87.00 -40.00   1.00    8.44    --  -11.49 155.00-133.00   47
 11  \w    -86.00  13.00   1.00    8.44    --  -11.49 -38.00 -60.00   99
 12  \w    -20.00  52.00   1.00    8.44    --   11.26 -99.00  60.00   72
 13  \w    -20.00  52.00   1.00    8.44    --   11.26 -99.00-150.00   72
 14  \w    -20.00  52.00   1.00    8.44    --   11.26 -99.00  30.00   72
 15  \w     18.00  88.00   1.00    8.44    --   11.26-155.00-171.00   70
 16  \w    -20.00  29.00   1.00    8.44    --  -11.49 -99.00 120.00   49
 17  \w    -65.00  44.00   1.00    8.44    --   11.26 -77.00-120.00  109
;
_diffrn_measurement_device 'four-circle diffractometer'
_diffrn_measurement_device_type 'SuperNova, Dual, Cu at zero, AtlasS2'
_diffrn_measurement_method '\w scans'
_diffrn_orient_matrix_type 'CrysAlisPro convention (1999,Acta A55,543-557)'
_diffrn_orient_matrix_UB_11 -0.0391594000
_diffrn_orient_matrix_UB_12 -0.0231450000
_diffrn_orient_matrix_UB_13 0.0052101000
_diffrn_orient_matrix_UB_21 0.0700476000
_diffrn_orient_matrix_UB_22 -0.0128871000
_diffrn_orient_matrix_UB_23 0.0062761000
_diffrn_orient_matrix_UB_31 -0.0014820000
_diffrn_orient_matrix_UB_32 0.0025001000
_diffrn_orient_matrix_UB_33 0.0804771000
_diffrn_radiation_monochromator mirror
_diffrn_radiation_probe x-ray
_diffrn_radiation_type MoK\a
_diffrn_radiation_wavelength 0.71073
_diffrn_reflns_av_R_equivalents 0.0385
_diffrn_reflns_av_unetI/netI 0.0190
_diffrn_reflns_Laue_measured_fraction_full 0.998
_diffrn_reflns_Laue_measured_fraction_max 0.960
_diffrn_reflns_limit_h_max 11
_diffrn_reflns_limit_h_min -12
_diffrn_reflns_limit_k_max 37
_diffrn_reflns_limit_k_min -36
_diffrn_reflns_limit_l_max 11
_diffrn_reflns_limit_l_min -12
_diffrn_reflns_number 71464
_diffrn_reflns_point_group_measured_fraction_full 0.998
_diffrn_reflns_point_group_measured_fraction_max 0.960
_diffrn_reflns_theta_full 25.242
_diffrn_reflns_theta_max 29.574
_diffrn_reflns_theta_min 3.264
_diffrn_source 'micro-focus sealed X-ray tube'
_diffrn_source_type 'SuperNova (Mo) X-ray Source'
_exptl_absorpt_coefficient_mu 0.186
_exptl_absorpt_correction_T_max 1.00000
_exptl_absorpt_correction_T_min 0.68613
_exptl_absorpt_correction_type multi-scan
_exptl_absorpt_process_details
;
CrysAlisPro 1.171.38.46 (Rigaku Oxford Diffraction, 2015)
Empirical absorption correction using spherical harmonics,
 implemented in SCALE3 ABSPACK scaling algorithm.
;
_exptl_crystal_density_diffrn 1.310
_exptl_crystal_description prism
_exptl_crystal_F_000 856
_refine_diff_density_max 0.283
_refine_diff_density_min -0.294
_refine_diff_density_rms 0.037
_refine_ls_extinction_method none
_refine_ls_goodness_of_fit_ref 1.110
_refine_ls_hydrogen_treatment mixed
_refine_ls_matrix_type full
_refine_ls_number_parameters 267
_refine_ls_number_reflns 5570
_refine_ls_number_restraints 0
_refine_ls_restrained_S_all 1.110
_refine_ls_R_factor_all 0.0724
_refine_ls_R_factor_gt 0.0544
_refine_ls_shift/su_max 0.000
_refine_ls_shift/su_mean 0.000
_refine_ls_structure_factor_coef Fsqd
_refine_ls_weighting_details 'w=1/[\s^2^(Fo^2^)+(0.0410P)^2^+0.9010P] where P=(Fo^2^+2Fc^2^)/3'
_refine_ls_weighting_scheme calc
_refine_ls_wR_factor_gt 0.1230
_refine_ls_wR_factor_ref 0.1307
_reflns_Friedel_coverage 0.000
_reflns_number_gt 4391
_reflns_number_total 5570
_reflns_threshold_expression 'I > 2\s(I)'
_cod_data_source_file c9nj05612b2.cif
_cod_data_source_block g241_ueg2
_cod_depositor_comments
;Adding full bibliography for 7059220--7059228.cif.

 Adding full bibliography for 7059220--7059228.cif.
;
_cod_original_cell_volume 2066.5(2)
_cod_database_code 7059228
_shelx_shelxl_version_number 2017/1
_shelx_space_group_comment
;
The symmetry employed for this shelxl refinement is uniquely defined
by the following loop, which should always be used as a source of
symmetry information in preference to the above space-group names.
They are only intended as comments.
;
_reflns_odcompleteness_completeness 99.75
_reflns_odcompleteness_iscentric 1
_reflns_odcompleteness_theta 26.32
_olex2_refinement_description
;
1. Fixed Uiso
 At 1.2 times of:
  All C(H) groups, All C(H,H) groups
 At 1.5 times of:
  All C(H,H,H) groups
2.a Secondary CH2 refined with riding coordinates:
 C22(H22A,H22B)
2.b Aromatic/amide H refined with riding coordinates:
 C8(H8), C9(H9), C12(H12), C2(H2), C5(H5), C14(H14), C3(H3), C11(H11),
 C15(H15), C4(H4), C21(H21), C18(H18), C17(H17), C20(H20), C19(H19)
2.c Idealised Me refined as rotating group:
 C23(H23A,H23B,H23C)
;
_olex2_submission_special_instructions 'No special instructions were received'
_oxdiff_exptl_absorpt_empirical_details
;
Empirical correction (ABSPACK) includes:
- Absorption correction using spherical harmonics
- Frame scaling
;
_oxdiff_exptl_absorpt_empirical_full_max 1.383
_oxdiff_exptl_absorpt_empirical_full_min 0.745

loop_
_space_group_symop_operation_xyz
'x, y, z'
'-x, y+1/2, -z+1/2'
'-x, -y, -z'
'x, -y-1/2, z-1/2'

loop_
_atom_site_label
_atom_site_type_symbol
_atom_site_fract_x
_atom_site_fract_y
_atom_site_fract_z
_atom_site_U_iso_or_equiv
_atom_site_adp_type
_atom_site_occupancy
_atom_site_site_symmetry_order
_atom_site_calc_flag
_atom_site_refinement_flags_posn
S1 S 0.50869(6) 0.34296(2) 0.40769(5) 0.04722(14) Uani 1 1 d .
N0AA N 0.4584(2) 0.37750(6) 0.55209(18) 0.0499(4) Uani 1 1 d .
O1 O 0.61684(18) 0.44077(6) 0.71476(16) 0.0647(4) Uani 1 1 d .
C6 C 0.45373(19) 0.38119(7) 0.8297(2) 0.0429(4) Uani 1 1 d .
O4 O 0.95419(17) 0.58425(5) 1.49663(16) 0.0614(4) Uani 1 1 d .
O2 O 0.57666(19) 0.37769(5) 0.30492(15) 0.0637(4) Uani 1 1 d .
O3 O 0.38276(16) 0.31373(6) 0.35528(16) 0.0614(4) Uani 1 1 d .
C16 C 0.6498(2) 0.30229(7) 0.4786(2) 0.0475(4) Uani 1 1 d .
C1 C 0.40584(19) 0.35842(7) 0.6917(2) 0.0432(4) Uani 1 1 d .
C8 C 0.6197(2) 0.44269(7) 0.9811(2) 0.0522(5) Uani 1 1 d .
H8 H 0.582241 0.428891 1.070163 0.063 Uiso 1 1 calc R
C9 C 0.7195(2) 0.47959(7) 0.9906(2) 0.0504(4) Uani 1 1 d .
H9 H 0.756494 0.491244 0.898497 0.060 Uiso 1 1 calc R
C12 C 0.7856(2) 0.51873(7) 1.4002(2) 0.0511(4) Uani 1 1 d .
H12 H 0.751306 0.510637 1.496785 0.061 Uiso 1 1 calc R
C2 C 0.3050(2) 0.31841(7) 0.6935(2) 0.0516(4) Uani 1 1 d .
H2 H 0.274201 0.303416 0.602461 0.062 Uiso 1 1 calc R
C10 C 0.7786(2) 0.50428(7) 1.1274(2) 0.0464(4) Uani 1 1 d .
C13 C 0.8938(2) 0.55599(7) 1.3825(2) 0.0482(4) Uani 1 1 d .
C5 C 0.3928(2) 0.36276(8) 0.9645(2) 0.0516(4) Uani 1 1 d .
H5 H 0.420468 0.377728 1.056613 0.062 Uiso 1 1 calc R
C7 C 0.5667(2) 0.42299(7) 0.8335(2) 0.0475(4) Uani 1 1 d .
C14 C 0.9467(2) 0.56626(7) 1.2385(2) 0.0555(5) Uani 1 1 d .
H14 H 1.021221 0.590486 1.225952 0.067 Uiso 1 1 calc R
C3 C 0.2506(2) 0.30088(8) 0.8297(2) 0.0549(5) Uani 1 1 d .
H3 H 0.184430 0.273748 0.830069 0.066 Uiso 1 1 calc R
C11 C 0.7292(2) 0.49376(7) 1.2735(2) 0.0508(4) Uani 1 1 d .
H11 H 0.655962 0.469146 1.286326 0.061 Uiso 1 1 calc R
C15 C 0.8900(2) 0.54095(7) 1.1139(2) 0.0551(5) Uani 1 1 d .
H15 H 0.926923 0.548456 1.017968 0.066 Uiso 1 1 calc R
C22 C 0.9017(3) 0.57736(8) 1.6478(2) 0.0580(5) Uani 1 1 d .
H22A H 0.928518 0.544214 1.685040 0.070 Uiso 1 1 calc R
H22B H 0.792558 0.580969 1.650482 0.070 Uiso 1 1 calc R
C4 C 0.2932(2) 0.32312(8) 0.9651(2) 0.0549(5) Uani 1 1 d .
H4 H 0.254808 0.311443 1.056576 0.066 Uiso 1 1 calc R
C21 C 0.6311(3) 0.25160(9) 0.4741(3) 0.0799(8) Uani 1 1 d .
H21 H 0.543266 0.237676 0.432258 0.096 Uiso 1 1 calc R
C23 C 0.9773(3) 0.61715(9) 1.7440(3) 0.0773(7) Uani 1 1 d .
H23A H 0.955362 0.649618 1.701687 0.116 Uiso 1 1 calc GR
H23B H 1.084753 0.611794 1.745583 0.116 Uiso 1 1 calc GR
H23C H 0.940132 0.615432 1.846014 0.116 Uiso 1 1 calc GR
C18 C 0.8916(3) 0.29238(14) 0.5939(4) 0.1062(11) Uani 1 1 d .
H18 H 0.980732 0.306067 0.633422 0.127 Uiso 1 1 calc R
C17 C 0.7798(3) 0.32328(10) 0.5392(3) 0.0768(7) Uani 1 1 d .
H17 H 0.791375 0.357940 0.542892 0.092 Uiso 1 1 calc R
C20 C 0.7447(4) 0.22111(11) 0.5327(5) 0.1104(12) Uani 1 1 d .
H20 H 0.732839 0.186442 0.531983 0.133 Uiso 1 1 calc R
C19 C 0.8730(3) 0.24171(14) 0.5909(4) 0.1085(11) Uani 1 1 d .
H19 H 0.949343 0.221027 0.629317 0.130 Uiso 1 1 calc R
H0AA H 0.518(3) 0.4024(9) 0.562(2) 0.060(6) Uiso 1 1 d .

loop_
_atom_site_aniso_label
_atom_site_aniso_U_11
_atom_site_aniso_U_22
_atom_site_aniso_U_33
_atom_site_aniso_U_23
_atom_site_aniso_U_13
_atom_site_aniso_U_12
S1 0.0572(3) 0.0480(2) 0.0361(2) -0.00010(18) -0.01226(18) -0.0044(2)
N0AA 0.0614(10) 0.0452(9) 0.0428(8) -0.0017(7) -0.0080(7) -0.0047(8)
O1 0.0795(10) 0.0690(9) 0.0457(8) -0.0047(7) -0.0002(7) -0.0250(8)
C6 0.0406(9) 0.0456(9) 0.0425(9) -0.0025(7) -0.0056(7) 0.0037(7)
O4 0.0735(10) 0.0602(8) 0.0505(8) -0.0124(6) -0.0022(7) -0.0191(7)
O2 0.0946(11) 0.0587(8) 0.0377(7) 0.0074(6) -0.0065(7) -0.0105(8)
O3 0.0609(9) 0.0671(9) 0.0553(8) -0.0113(7) -0.0215(7) -0.0052(7)
C16 0.0462(10) 0.0512(10) 0.0451(9) 0.0044(8) -0.0012(8) -0.0059(8)
C1 0.0405(9) 0.0457(9) 0.0432(9) -0.0014(7) -0.0066(7) 0.0059(7)
C8 0.0598(12) 0.0538(11) 0.0426(9) -0.0038(8) -0.0053(8) -0.0051(9)
C9 0.0554(11) 0.0497(10) 0.0460(10) -0.0051(8) -0.0003(8) -0.0012(8)
C12 0.0610(12) 0.0466(10) 0.0455(10) -0.0034(8) 0.0024(8) -0.0064(9)
C2 0.0475(10) 0.0552(11) 0.0518(11) -0.0055(9) -0.0102(8) -0.0036(8)
C10 0.0512(10) 0.0403(9) 0.0475(10) -0.0062(7) -0.0023(8) -0.0004(8)
C13 0.0527(11) 0.0406(9) 0.0511(10) -0.0079(8) -0.0040(8) -0.0012(8)
C5 0.0512(11) 0.0608(11) 0.0427(10) -0.0038(8) -0.0031(8) 0.0006(9)
C7 0.0509(10) 0.0473(10) 0.0440(9) -0.0047(8) -0.0043(8) 0.0008(8)
C14 0.0590(12) 0.0499(10) 0.0576(11) -0.0052(9) 0.0027(9) -0.0165(9)
C3 0.0437(10) 0.0565(11) 0.0643(12) 0.0040(9) -0.0056(9) -0.0052(9)
C11 0.0565(11) 0.0432(9) 0.0527(11) -0.0053(8) 0.0005(9) -0.0093(8)
C15 0.0651(13) 0.0527(11) 0.0477(10) -0.0035(8) 0.0057(9) -0.0101(9)
C22 0.0694(13) 0.0530(11) 0.0517(11) -0.0060(9) -0.0027(10) 0.0004(10)
C4 0.0497(11) 0.0635(12) 0.0517(11) 0.0048(9) 0.0017(8) -0.0022(9)
C21 0.0605(14) 0.0559(13) 0.123(2) 0.0069(14) -0.0119(14) -0.0051(11)
C23 0.108(2) 0.0665(14) 0.0567(13) -0.0186(11) -0.0054(13) -0.0074(14)
C18 0.0603(16) 0.111(3) 0.146(3) 0.022(2) -0.0345(17) -0.0007(16)
C17 0.0593(14) 0.0706(15) 0.0997(19) 0.0057(13) -0.0247(13) -0.0076(11)
C20 0.084(2) 0.0632(16) 0.184(4) 0.033(2) -0.006(2) 0.0085(15)
C19 0.0653(17) 0.107(2) 0.153(3) 0.042(2) -0.0158(18) 0.0214(17)

loop_
_atom_type_symbol
_atom_type_description
_atom_type_scat_dispersion_real
_atom_type_scat_dispersion_imag
_atom_type_scat_source
C C 0.0033 0.0016 'International Tables Vol C Tables 4.2.6.8 and 6.1.1.4'
H H 0.0000 0.0000 'International Tables Vol C Tables 4.2.6.8 and 6.1.1.4'
N N 0.0061 0.0033 'International Tables Vol C Tables 4.2.6.8 and 6.1.1.4'
O O 0.0106 0.0060 'International Tables Vol C Tables 4.2.6.8 and 6.1.1.4'
S S 0.1246 0.1234 'International Tables Vol C Tables 4.2.6.8 and 6.1.1.4'

loop_
_geom_angle_atom_site_label_1
_geom_angle_atom_site_label_2
_geom_angle_atom_site_label_3
_geom_angle
N0AA S1 C16 105.87(9)
O2 S1 N0AA 104.29(9)
O2 S1 C16 108.60(9)
O3 S1 N0AA 109.64(9)
O3 S1 O2 118.87(9)
O3 S1 C16 108.78(9)
C1 N0AA S1 124.59(13)
C1 C6 C7 121.92(16)
C5 C6 C1 117.42(17)
C5 C6 C7 120.65(16)
C13 O4 C22 119.07(16)
C21 C16 S1 121.06(16)
C21 C16 C17 121.0(2)
C17 C16 S1 117.95(16)
N0AA C1 C6 119.40(16)
C2 C1 N0AA 120.42(16)
C2 C1 C6 120.16(17)
C9 C8 C7 121.64(19)
C8 C9 C10 128.10(19)
C11 C12 C13 119.59(18)
C3 C2 C1 120.23(18)
C11 C10 C9 123.66(17)
C11 C10 C15 116.93(17)
C15 C10 C9 119.41(18)
O4 C13 C12 125.31(18)
O4 C13 C14 115.47(17)
C14 C13 C12 119.21(17)
C4 C5 C6 121.95(18)
O1 C7 C6 121.10(16)
O1 C7 C8 119.60(18)
C8 C7 C6 119.29(17)
C15 C14 C13 120.40(18)
C4 C3 C2 120.61(19)
C12 C11 C10 122.05(18)
C14 C15 C10 121.78(19)
O4 C22 C23 106.42(18)
C3 C4 C5 119.61(19)
C16 C21 C20 119.0(2)
C19 C18 C17 120.3(3)
C18 C17 C16 119.0(3)
C19 C20 C21 120.0(3)
C20 C19 C18 120.7(3)

loop_
_geom_bond_atom_site_label_1
_geom_bond_atom_site_label_2
_geom_bond_distance
S1 N0AA 1.6338(16)
S1 O2 1.4313(14)
S1 O3 1.4283(14)
S1 C16 1.7584(19)
N0AA C1 1.412(2)
O1 C7 1.234(2)
C6 C1 1.413(2)
C6 C5 1.397(3)
C6 C7 1.496(3)
O4 C13 1.355(2)
O4 C22 1.425(2)
C16 C21 1.362(3)
C16 C17 1.377(3)
C1 C2 1.390(3)
C8 C9 1.322(3)
C8 C7 1.467(3)
C9 C10 1.458(3)
C12 C13 1.389(3)
C12 C11 1.382(3)
C2 C3 1.377(3)
C10 C11 1.390(3)
C10 C15 1.393(3)
C13 C14 1.382(3)
C5 C4 1.375(3)
C14 C15 1.372(3)
C3 C4 1.375(3)
C22 C23 1.505(3)
C21 C20 1.384(4)
C18 C17 1.367(4)
C18 C19 1.361(5)
C20 C19 1.352(5)
